data_7227561
loop_
_publ_author_name
'August Ridenour, J.'
'Carter, Korey P.'
'Cahill, Christopher L.'

_publ_section_title
;
 RE-p-halobenzoic acid--terpyridine complexes, part III: structural and
 supramolecular trends in a series of p-iodobenzoic acid rare-earth hybrid
 materials
;
_journal_issue 8
_journal_name_full CrystEngComm
_journal_page_first 1190
_journal_paper_doi 10.1039/C6CE02356H
_journal_volume 19
_journal_year 2017
_chemical_formula_sum 'C72 H50 Ce2 I6 N6 O14'
_chemical_formula_weight 2264.82
_chemical_melting_point 293(2)
_space_group_crystal_system monoclinic
_space_group_IT_number 14
_space_group_name_Hall '-P 2ybc'
_space_group_name_H-M_alt 'P 1 21/c 1'
_symmetry_cell_setting monoclinic
_symmetry_Int_Tables_number 14
_symmetry_space_group_name_Hall '-P 2ybc'
_symmetry_space_group_name_H-M 'P 1 21/c 1'
_atom_sites_solution_hydrogens mixed
_audit_creation_method SHELXL-2014/7
_audit_update_record
;
2016-11-03 deposited with the CCDC.
2017-01-30 downloaded from the CCDC.
;
_cell_angle_alpha 90
_cell_angle_beta 93.3000(9)
_cell_angle_gamma 90
_cell_formula_units_Z 2
_cell_length_a 14.2470(11)
_cell_length_b 25.523(2)
_cell_length_c 10.3649(8)
_cell_measurement_reflns_used 38495
_cell_measurement_temperature 293(2)
_cell_measurement_theta_max 50.210
_cell_measurement_theta_min 4.995
_cell_volume 3762.7(5)
_computing_cell_refinement 'SAINT, Bruker-AXS'
_computing_data_collection 'APEX, Bruker-AXS'
_computing_data_reduction 'SAINT, Bruker-AXS'
_computing_molecular_graphics 'WinGX (Farrugia, 2012)'
_computing_publication_material 'Crystal Maker (Palmer, 2009)'
_computing_structure_refinement 'SHELXL-2014/7 (Sheldrick, 2014)'
_computing_structure_solution 'SIR92 (Gualardi, 1994)'
_diffrn_ambient_temperature 293(2)
_diffrn_measured_fraction_theta_full 1.000
_diffrn_measured_fraction_theta_max 0.981
_diffrn_measurement_device_type 'Bruker SMART APEXII'
_diffrn_measurement_method 'omega scans'
_diffrn_radiation_probe x-ray
_diffrn_radiation_type MoK\a
_diffrn_radiation_wavelength 0.71073
_diffrn_reflns_av_R_equivalents 0.0344
_diffrn_reflns_av_unetI/netI 0.0335
_diffrn_reflns_Laue_measured_fraction_full 1.000
_diffrn_reflns_Laue_measured_fraction_max 0.981
_diffrn_reflns_limit_h_max 17
_diffrn_reflns_limit_h_min -18
_diffrn_reflns_limit_k_max 32
_diffrn_reflns_limit_k_min -32
_diffrn_reflns_limit_l_max 13
_diffrn_reflns_limit_l_min -12
_diffrn_reflns_number 37972
_diffrn_reflns_point_group_measured_fraction_full 1.000
_diffrn_reflns_point_group_measured_fraction_max 0.981
_diffrn_reflns_theta_full 25.500
_diffrn_reflns_theta_max 27.942
_diffrn_reflns_theta_min 1.432
_diffrn_source 'fine-focused sealed tube'
_diffrn_source_type Siemens
_exptl_absorpt_coefficient_mu 3.721
_exptl_absorpt_correction_T_max 0.7456
_exptl_absorpt_correction_T_min 0.6176
_exptl_absorpt_correction_type multi-scan
_exptl_absorpt_process_details 'SADABS, G. Sheldrick (2015)'
_exptl_crystal_colour Yellow
_exptl_crystal_density_diffrn 1.999
_exptl_crystal_description Plate
_exptl_crystal_F_000 2140
_exptl_crystal_recrystallization_method Hydrothermal
_exptl_crystal_size_max 0.177
_exptl_crystal_size_mid 0.088
_exptl_crystal_size_min 0.029
_refine_diff_density_max 1.784
_refine_diff_density_min -1.604
_refine_diff_density_rms 0.103
_refine_ls_extinction_method none
_refine_ls_goodness_of_fit_ref 1.032
_refine_ls_hydrogen_treatment mixed
_refine_ls_matrix_type full
_refine_ls_number_parameters 459
_refine_ls_number_reflns 8867
_refine_ls_number_restraints 0
_refine_ls_restrained_S_all 1.032
_refine_ls_R_factor_all 0.0731
_refine_ls_R_factor_gt 0.0441
_refine_ls_shift/su_max 0.001
_refine_ls_shift/su_mean 0.000
_refine_ls_structure_factor_coef Fsqd
_refine_ls_weighting_details 'w=1/[\s^2^(Fo^2^)+(0.0419P)^2^+9.6207P] where P=(Fo^2^+2Fc^2^)/3'
_refine_ls_weighting_scheme calc
_refine_ls_wR_factor_gt 0.0999
_refine_ls_wR_factor_ref 0.1151
_reflns_Friedel_coverage 0.000
_reflns_number_gt 6145
_reflns_number_total 8867
_reflns_threshold_expression 'I > 2\s(I)'
_cod_data_source_file c6ce02356h2.cif
_cod_data_source_block Complex_2
_cod_depositor_comments 'Adding full bibliography for 7227558--7227578.cif.'
_cod_original_sg_symbol_H-M 'P 21/c'
_cod_database_code 7227561
_shelx_space_group_comment
;
The symmetry employed for this shelxl refinement is uniquely defined
by the following loop, which should always be used as a source of
symmetry information in preference to the above space-group names.
They are only intended as comments.
;
_shelx_estimated_absorpt_t_min 0.559
_shelx_estimated_absorpt_t_max 0.899

loop_
_space_group_symop_operation_xyz
'x, y, z'
'-x, y+1/2, -z+1/2'
'-x, -y, -z'
'x, -y-1/2, z-1/2'

loop_
_atom_site_label
_atom_site_type_symbol
_atom_site_fract_x
_atom_site_fract_y
_atom_site_fract_z
_atom_site_U_iso_or_equiv
_atom_site_adp_type
_atom_site_occupancy
_atom_site_site_symmetry_order
_atom_site_calc_flag
_atom_site_refinement_flags_posn
_atom_site_refinement_flags_adp
C1 C 0.3152(5) 0.6003(2) -0.2710(6) 0.0660(16) Uani 1 1 d . .
H1 H 0.3311 0.5652 -0.2600 0.079 Uiso 1 1 calc R U
C2 C 0.2513(5) 0.6128(3) -0.3698(7) 0.0755(19) Uani 1 1 d . .
H2 H 0.2267 0.5876 -0.4269 0.091 Uiso 1 1 calc R U
C3 C 0.2255(6) 0.6642(3) -0.3803(8) 0.096(3) Uani 1 1 d . .
H3 H 0.1807 0.6746 -0.4441 0.115 Uiso 1 1 calc R U
C4 C 0.2657(6) 0.7001(3) -0.2966(7) 0.087(2) Uani 1 1 d . .
H4 H 0.2473 0.7351 -0.3024 0.104 Uiso 1 1 calc R U
C5 C 0.3331(4) 0.6852(2) -0.2041(5) 0.0497(12) Uani 1 1 d . .
C6 C 0.3846(4) 0.72358(19) -0.1181(5) 0.0472(12) Uani 1 1 d . .
C7 C 0.3736(5) 0.7771(2) -0.1383(6) 0.0672(17) Uani 1 1 d . .
H7 H 0.3329 0.7891 -0.2051 0.081 Uiso 1 1 calc R U
C8 C 0.4222(6) 0.8122(2) -0.0605(7) 0.080(2) Uani 1 1 d . .
H8 H 0.4158 0.8480 -0.0744 0.096 Uiso 1 1 calc R U
C9 C 0.4799(5) 0.7936(2) 0.0372(6) 0.0654(17) Uani 1 1 d . .
H9 H 0.5122 0.8167 0.0930 0.079 Uiso 1 1 calc R U
C10 C 0.4909(4) 0.73971(18) 0.0542(5) 0.0464(12) Uani 1 1 d . .
C11 C 0.5560(4) 0.71845(18) 0.1577(5) 0.0463(12) Uani 1 1 d . .
C12 C 0.6076(4) 0.7505(2) 0.2438(6) 0.0587(15) Uani 1 1 d . .
H12 H 0.6029 0.7868 0.2365 0.070 Uiso 1 1 calc R U
C13 C 0.6648(5) 0.7289(3) 0.3385(7) 0.0726(18) Uani 1 1 d . .
H13 H 0.6986 0.7503 0.3971 0.087 Uiso 1 1 calc R U
C14 C 0.6725(5) 0.6758(3) 0.3475(6) 0.0721(18) Uani 1 1 d . .
H14 H 0.7122 0.6603 0.4107 0.086 Uiso 1 1 calc R U
C15 C 0.6201(5) 0.6460(2) 0.2608(6) 0.0651(16) Uani 1 1 d . .
H15 H 0.6250 0.6097 0.2676 0.078 Uiso 1 1 calc R U
C16 C 0.5734(4) 0.58970(19) -0.2220(5) 0.0496(13) Uani 1 1 d . .
C17 C 0.6413(4) 0.58130(19) -0.3255(5) 0.0488(12) Uani 1 1 d . .
C18 C 0.7280(4) 0.6054(2) -0.3174(6) 0.0589(14) Uani 1 1 d . .
H18 H 0.7420 0.6297 -0.2523 0.071 Uiso 1 1 calc R U
C19 C 0.7946(5) 0.5938(3) -0.4051(7) 0.0728(18) Uani 1 1 d . .
H19 H 0.8539 0.6090 -0.3980 0.087 Uiso 1 1 calc R U
C20 C 0.7705(6) 0.5588(3) -0.5040(6) 0.0735(19) Uani 1 1 d . .
C21 C 0.6836(6) 0.5361(3) -0.5157(7) 0.084(2) Uani 1 1 d . .
H21 H 0.6680 0.5136 -0.5841 0.101 Uiso 1 1 calc R U
C22 C 0.6195(5) 0.5469(2) -0.4257(6) 0.0684(17) Uani 1 1 d . .
H22 H 0.5608 0.5309 -0.4321 0.082 Uiso 1 1 calc R U
C23 C 0.2655(4) 0.6238(2) 0.1944(6) 0.0501(13) Uani 1 1 d . .
C24 C 0.1732(4) 0.6527(2) 0.1803(6) 0.0522(13) Uani 1 1 d . .
C25 C 0.1543(4) 0.6865(2) 0.0779(6) 0.0628(15) Uani 1 1 d . .
H25 H 0.1980 0.6903 0.0154 0.075 Uiso 1 1 calc R U
C26 C 0.0720(5) 0.7148(3) 0.0667(7) 0.0749(18) Uani 1 1 d . .
H26 H 0.0600 0.7371 -0.0033 0.090 Uiso 1 1 calc R U
C27 C 0.0077(5) 0.7100(3) 0.1596(8) 0.078(2) Uani 1 1 d . .
C28 C 0.0235(5) 0.6760(3) 0.2602(8) 0.088(2) Uani 1 1 d . .
H28 H -0.0210 0.6722 0.3217 0.106 Uiso 1 1 calc R U
C29 C 0.1062(4) 0.6471(3) 0.2704(7) 0.0695(17) Uani 1 1 d . .
H29 H 0.1166 0.6238 0.3387 0.083 Uiso 1 1 calc R U
C30 C 0.3364(4) 0.48080(19) -0.0311(5) 0.0452(11) Uani 1 1 d . .
C31 C 0.2420(4) 0.46322(19) 0.0091(5) 0.0476(12) Uani 1 1 d . .
C32 C 0.1855(4) 0.4972(2) 0.0726(7) 0.077(2) Uani 1 1 d . .
H32 H 0.2047 0.5318 0.0855 0.092 Uiso 1 1 calc R U
C33 C 0.1017(5) 0.4812(3) 0.1171(9) 0.094(3) Uani 1 1 d . .
H33 H 0.0646 0.5047 0.1604 0.113 Uiso 1 1 calc R U
C34 C 0.0724(4) 0.4307(3) 0.0979(7) 0.0694(18) Uani 1 1 d . .
C35 C 0.1260(4) 0.3960(2) 0.0340(6) 0.0657(16) Uani 1 1 d . .
H35 H 0.1055 0.3617 0.0200 0.079 Uiso 1 1 calc R U
C36 C 0.2114(4) 0.4122(2) -0.0099(6) 0.0559(14) Uani 1 1 d . .
H36 H 0.2484 0.3886 -0.0526 0.067 Uiso 1 1 calc R U
N1 N 0.3564(3) 0.63489(17) -0.1892(4) 0.0533(11) Uani 1 1 d . .
N2 N 0.4437(3) 0.70485(15) -0.0232(4) 0.0431(9) Uani 1 1 d . .
N3 N 0.5623(3) 0.66572(15) 0.1667(4) 0.0507(11) Uani 1 1 d . .
O4 O 0.5791(3) 0.63120(13) -0.1557(4) 0.0567(10) Uani 1 1 d . .
O3 O 0.5151(3) 0.55384(13) -0.1997(4) 0.0559(9) Uani 1 1 d . .
O1 O 0.3240(3) 0.63398(14) 0.1099(4) 0.0584(10) Uani 1 1 d . .
O2 O 0.2793(3) 0.59352(16) 0.2865(4) 0.0644(11) Uani 1 1 d . .
O5 O 0.3545(3) 0.52876(13) -0.0244(4) 0.0599(10) Uani 1 1 d . .
O6 O 0.6079(3) 0.55291(14) 0.0685(4) 0.0560(9) Uani 1 1 d . .
OW1 O 0.4528(3) 0.55649(17) 0.2334(4) 0.0583(11) Uani 1 1 d . .
I1 I 0.86962(6) 0.54030(3) -0.63863(7) 0.1439(3) Uani 1 1 d . .
I2 I -0.11644(4) 0.75433(3) 0.14736(9) 0.1332(3) Uani 1 1 d . .
I3 I -0.05116(4) 0.40470(2) 0.17877(7) 0.1079(2) Uani 1 1 d . .
Ce1 Ce 0.46334(2) 0.59993(2) 0.01135(3) 0.04043(9) Uani 1 1 d . .
HW1A H 0.455(5) 0.530(3) 0.211(6) 0.06(2) Uiso 1 1 d . .
HW1B H 0.385(8) 0.561(5) 0.258(11) 0.18(5) Uiso 1 1 d . .

loop_
_atom_site_aniso_label
_atom_site_aniso_U_11
_atom_site_aniso_U_22
_atom_site_aniso_U_33
_atom_site_aniso_U_23
_atom_site_aniso_U_13
_atom_site_aniso_U_12
C1 0.073(4) 0.054(3) 0.069(4) 0.002(3) -0.007(3) -0.001(3)
C2 0.083(5) 0.073(4) 0.068(4) 0.001(3) -0.013(4) -0.012(4)
C3 0.101(6) 0.090(6) 0.093(6) 0.013(5) -0.036(5) 0.008(5)
C4 0.107(6) 0.062(4) 0.087(5) 0.008(4) -0.027(4) 0.016(4)
C5 0.054(3) 0.043(3) 0.052(3) 0.008(2) 0.008(2) 0.010(2)
C6 0.053(3) 0.036(3) 0.054(3) 0.007(2) 0.013(2) 0.009(2)
C7 0.087(5) 0.044(3) 0.070(4) 0.014(3) 0.006(3) 0.020(3)
C8 0.113(6) 0.032(3) 0.096(5) 0.006(3) 0.003(4) 0.012(3)
C9 0.088(5) 0.029(3) 0.080(4) -0.006(3) 0.008(4) 0.004(3)
C10 0.052(3) 0.030(2) 0.059(3) -0.003(2) 0.018(2) 0.005(2)
C11 0.049(3) 0.033(2) 0.058(3) -0.007(2) 0.014(2) 0.002(2)
C12 0.062(4) 0.040(3) 0.074(4) -0.010(3) 0.006(3) -0.003(3)
C13 0.077(5) 0.061(4) 0.078(4) -0.023(3) -0.005(4) -0.009(3)
C14 0.075(4) 0.067(4) 0.072(4) -0.011(3) -0.020(3) 0.007(3)
C15 0.078(4) 0.045(3) 0.071(4) -0.004(3) -0.006(3) 0.012(3)
C16 0.060(3) 0.038(3) 0.052(3) 0.004(2) 0.007(3) 0.006(2)
C17 0.060(3) 0.038(3) 0.050(3) 0.004(2) 0.014(3) 0.006(2)
C18 0.069(4) 0.056(3) 0.052(3) -0.002(3) 0.013(3) 0.003(3)
C19 0.070(4) 0.078(5) 0.072(4) 0.008(4) 0.017(3) 0.005(3)
C20 0.096(5) 0.064(4) 0.064(4) 0.007(3) 0.036(4) 0.022(4)
C21 0.131(7) 0.058(4) 0.066(4) -0.018(3) 0.034(4) -0.008(4)
C22 0.090(5) 0.052(3) 0.066(4) -0.010(3) 0.020(3) -0.014(3)
C23 0.053(3) 0.040(3) 0.058(3) -0.013(2) 0.008(3) -0.008(2)
C24 0.046(3) 0.048(3) 0.063(3) -0.019(3) 0.007(3) -0.008(2)
C25 0.053(4) 0.058(3) 0.077(4) -0.007(3) 0.008(3) -0.002(3)
C26 0.061(4) 0.068(4) 0.094(5) -0.004(4) -0.004(4) 0.002(3)
C27 0.052(4) 0.075(5) 0.106(6) -0.029(4) 0.000(4) 0.002(3)
C28 0.055(4) 0.109(6) 0.104(6) -0.016(5) 0.027(4) -0.001(4)
C29 0.057(4) 0.079(4) 0.074(4) -0.001(3) 0.014(3) 0.000(3)
C30 0.046(3) 0.038(3) 0.051(3) 0.001(2) -0.005(2) 0.001(2)
C31 0.044(3) 0.037(3) 0.061(3) -0.009(2) -0.004(2) 0.000(2)
C32 0.058(4) 0.050(3) 0.124(6) -0.033(4) 0.018(4) -0.009(3)
C33 0.056(4) 0.075(5) 0.154(8) -0.052(5) 0.036(4) -0.005(3)
C34 0.046(3) 0.069(4) 0.093(5) -0.027(4) 0.011(3) -0.015(3)
C35 0.059(4) 0.049(3) 0.089(5) -0.018(3) 0.001(3) -0.015(3)
C36 0.057(3) 0.044(3) 0.068(4) -0.015(3) 0.006(3) -0.003(2)
N1 0.063(3) 0.042(2) 0.055(3) 0.000(2) 0.003(2) 0.002(2)
N2 0.051(2) 0.032(2) 0.047(2) 0.0030(17) 0.0127(19) 0.0025(18)
N3 0.059(3) 0.031(2) 0.062(3) -0.0062(19) 0.002(2) 0.0051(19)
O4 0.071(3) 0.0316(18) 0.070(3) -0.0020(17) 0.024(2) -0.0003(17)
O3 0.066(2) 0.0350(18) 0.068(2) -0.0013(16) 0.020(2) -0.0037(17)
O1 0.053(2) 0.046(2) 0.078(3) 0.0007(18) 0.023(2) 0.0035(17)
O2 0.068(3) 0.062(3) 0.064(3) 0.001(2) 0.012(2) 0.001(2)
O5 0.057(2) 0.038(2) 0.085(3) -0.0024(18) 0.005(2) -0.0081(17)
O6 0.048(2) 0.045(2) 0.076(3) -0.0008(18) 0.0074(18) 0.0090(17)
OW1 0.073(3) 0.036(2) 0.066(3) 0.0073(19) 0.006(2) 0.003(2)
I1 0.1710(7) 0.1414(6) 0.1293(6) -0.0122(4) 0.0961(5) 0.0272(5)
I2 0.0707(4) 0.1380(6) 0.1897(7) -0.0421(5) -0.0035(4) 0.0398(4)
I3 0.0651(3) 0.1204(5) 0.1417(5) -0.0434(4) 0.0360(3) -0.0345(3)
Ce1 0.04566(16) 0.02473(13) 0.05145(17) 0.00117(11) 0.00747(12) 0.00260(11)

loop_
_atom_type_symbol
_atom_type_description
_atom_type_scat_dispersion_real
_atom_type_scat_dispersion_imag
_atom_type_scat_source
C C 0.0033 0.0016 'International Tables Vol C Tables 4.2.6.8 and 6.1.1.4'
H H 0.0000 0.0000 'International Tables Vol C Tables 4.2.6.8 and 6.1.1.4'
N N 0.0061 0.0033 'International Tables Vol C Tables 4.2.6.8 and 6.1.1.4'
O O 0.0106 0.0060 'International Tables Vol C Tables 4.2.6.8 and 6.1.1.4'
I I -0.4742 1.8119 'International Tables Vol C Tables 4.2.6.8 and 6.1.1.4'
Ce Ce -0.2486 2.6331 'International Tables Vol C Tables 4.2.6.8 and 6.1.1.4'

loop_
_geom_angle_atom_site_label_1
_geom_angle_atom_site_label_2
_geom_angle_atom_site_label_3
_geom_angle
_geom_angle_site_symmetry_1
N1 C1 C2 124.7(6) .
N1 C1 H1 117.6 .
C2 C1 H1 117.6 .
C3 C2 C1 116.7(7) .
C3 C2 H2 121.6 .
C1 C2 H2 121.6 .
C2 C3 C4 119.5(7) .
C2 C3 H3 120.2 .
C4 C3 H3 120.2 .
C3 C4 C5 120.5(7) .
C3 C4 H4 119.7 .
C5 C4 H4 119.7 .
N1 C5 C4 120.6(6) .
N1 C5 C6 116.9(5) .
C4 C5 C6 122.4(5) .
N2 C6 C7 121.3(5) .
N2 C6 C5 118.0(4) .
C7 C6 C5 120.6(5) .
C8 C7 C6 120.4(6) .
C8 C7 H7 119.8 .
C6 C7 H7 119.8 .
C9 C8 C7 118.5(5) .
C9 C8 H8 120.8 .
C7 C8 H8 120.8 .
C8 C9 C10 120.0(6) .
C8 C9 H9 120.0 .
C10 C9 H9 120.0 .
N2 C10 C9 121.7(5) .
N2 C10 C11 117.3(4) .
C9 C10 C11 121.0(5) .
N3 C11 C12 120.8(5) .
N3 C11 C10 116.8(5) .
C12 C11 C10 122.4(5) .
C13 C12 C11 119.9(5) .
C13 C12 H12 120.0 .
C11 C12 H12 120.0 .
C12 C13 C14 119.7(6) .
C12 C13 H13 120.1 .
C14 C13 H13 120.1 .
C13 C14 C15 118.1(6) .
C13 C14 H14 121.0 .
C15 C14 H14 121.0 .
N3 C15 C14 124.0(6) .
N3 C15 H15 118.0 .
C14 C15 H15 118.0 .
O4 C16 O3 122.0(5) .
O4 C16 C17 119.0(5) .
O3 C16 C17 118.9(5) .
O4 C16 Ce1 60.2(3) .
O3 C16 Ce1 62.1(3) .
C17 C16 Ce1 170.9(4) .
C18 C17 C22 119.4(5) .
C18 C17 C16 120.3(5) .
C22 C17 C16 120.2(5) .
C17 C18 C19 120.7(6) .
C17 C18 H18 119.6 .
C19 C18 H18 119.6 .
C18 C19 C20 118.3(7) .
C18 C19 H19 120.9 .
C20 C19 H19 120.9 .
C21 C20 C19 121.5(6) .
C21 C20 I1 119.2(5) .
C19 C20 I1 119.3(6) .
C20 C21 C22 119.4(6) .
C20 C21 H21 120.3 .
C22 C21 H21 120.3 .
C21 C22 C17 120.7(6) .
C21 C22 H22 119.7 .
C17 C22 H22 119.7 .
O2 C23 O1 125.4(5) .
O2 C23 C24 118.7(5) .
O1 C23 C24 115.9(5) .
C29 C24 C25 118.1(6) .
C29 C24 C23 121.1(6) .
C25 C24 C23 120.7(5) .
C26 C25 C24 121.3(6) .
C26 C25 H25 119.3 .
C24 C25 H25 119.3 .
C27 C26 C25 119.6(7) .
C27 C26 H26 120.2 .
C25 C26 H26 120.2 .
C28 C27 C26 120.4(7) .
C28 C27 I2 119.4(6) .
C26 C27 I2 120.2(6) .
C27 C28 C29 119.8(7) .
C27 C28 H28 120.1 .
C29 C28 H28 120.1 .
C24 C29 C28 120.7(7) .
C24 C29 H29 119.6 .
C28 C29 H29 119.6 .
O6 C30 O5 124.0(5) 3_665
O6 C30 C31 118.5(4) 3_665
O5 C30 C31 117.5(5) .
C32 C31 C36 118.2(5) .
C32 C31 C30 120.2(5) .
C36 C31 C30 121.5(5) .
C33 C32 C31 121.3(6) .
C33 C32 H32 119.4 .
C31 C32 H32 119.4 .
C32 C33 C34 119.8(6) .
C32 C33 H33 120.1 .
C34 C33 H33 120.1 .
C35 C34 C33 120.6(6) .
C35 C34 I3 119.6(5) .
C33 C34 I3 119.6(5) .
C34 C35 C36 119.4(5) .
C34 C35 H35 120.3 .
C36 C35 H35 120.3 .
C31 C36 C35 120.7(5) .
C31 C36 H36 119.6 .
C35 C36 H36 119.6 .
C5 N1 C1 117.7(5) .
C5 N1 Ce1 122.8(4) .
C1 N1 Ce1 119.0(4) .
C6 N2 C10 118.0(4) .
C6 N2 Ce1 120.2(3) .
C10 N2 Ce1 121.8(3) .
C15 N3 C11 117.4(5) .
C15 N3 Ce1 118.9(3) .
C11 N3 Ce1 123.6(4) .
C16 O4 Ce1 94.7(3) .
C16 O3 Ce1 92.7(3) .
C23 O1 Ce1 142.8(4) .
C30 O5 Ce1 151.2(4) .
C30 O6 Ce1 144.2(4) 3_665
Ce1 OW1 HW1A 96(5) .
Ce1 OW1 HW1B 106(6) .
HW1A OW1 HW1B 104(8) .
O5 Ce1 O6 101.24(12) .
O5 Ce1 O1 78.51(13) .
O6 Ce1 O1 140.52(14) .
O5 Ce1 OW1 75.02(14) .
O6 Ce1 OW1 70.12(14) .
O1 Ce1 OW1 71.83(14) .
O5 Ce1 O4 124.11(13) .
O6 Ce1 O4 75.60(13) .
O1 Ce1 O4 137.30(12) .
OW1 Ce1 O4 143.73(14) .
O5 Ce1 O3 75.10(13) .
O6 Ce1 O3 72.96(13) .
O1 Ce1 O3 141.37(13) .
OW1 Ce1 O3 125.95(13) .
O4 Ce1 O3 50.19(11) .
O5 Ce1 N1 78.32(14) .
O6 Ce1 N1 142.79(14) .
O1 Ce1 N1 76.41(14) .
OW1 Ce1 N1 141.77(15) .
O4 Ce1 N1 74.43(14) .
O3 Ce1 N1 71.03(13) .
O5 Ce1 N3 151.82(14) .
O6 Ce1 N3 75.69(13) .
O1 Ce1 N3 86.43(13) .
OW1 Ce1 N3 77.71(14) .
O4 Ce1 N3 82.81(13) .
O3 Ce1 N3 128.28(13) .
N1 Ce1 N3 121.24(13) .
O5 Ce1 N2 131.66(13) .
O6 Ce1 N2 126.84(13) .
O1 Ce1 N2 67.93(12) .
OW1 Ce1 N2 122.25(13) .
O4 Ce1 N2 70.84(11) .
O3 Ce1 N2 111.32(11) .
N1 Ce1 N2 61.04(13) .
N3 Ce1 N2 60.40(13) .
O5 Ce1 C16 100.04(14) .
O6 Ce1 C16 71.03(14) .
O1 Ce1 C16 148.39(14) .
OW1 Ce1 C16 138.88(15) .
O4 Ce1 C16 25.07(12) .
O3 Ce1 C16 25.21(12) .
N1 Ce1 C16 72.44(14) .
N3 Ce1 C16 105.13(15) .
N2 Ce1 C16 91.97(12) .

loop_
_geom_bond_atom_site_label_1
_geom_bond_atom_site_label_2
_geom_bond_distance
_geom_bond_site_symmetry_2
C1 N1 1.337(7) .
C1 C2 1.368(9) .
C1 H1 0.9300 .
C2 C3 1.363(10) .
C2 H2 0.9300 .
C3 C4 1.367(10) .
C3 H3 0.9300 .
C4 C5 1.371(8) .
C4 H4 0.9300 .
C5 N1 1.333(6) .
C5 C6 1.489(8) .
C6 N2 1.345(6) .
C6 C7 1.389(7) .
C7 C8 1.366(9) .
C7 H7 0.9300 .
C8 C9 1.353(9) .
C8 H8 0.9300 .
C9 C10 1.393(7) .
C9 H9 0.9300 .
C10 N2 1.351(7) .
C10 C11 1.480(8) .
C11 N3 1.352(6) .
C11 C12 1.390(7) .
C12 C13 1.356(9) .
C12 H12 0.9300 .
C13 C14 1.364(9) .
C13 H13 0.9300 .
C14 C15 1.365(8) .
C14 H14 0.9300 .
C15 N3 1.339(7) .
C15 H15 0.9300 .
C16 O4 1.262(6) .
C16 O3 1.266(6) .
C16 C17 1.501(7) .
C16 Ce1 2.969(5) .
C17 C18 1.378(8) .
C17 C22 1.381(8) .
C18 C19 1.382(8) .
C18 H18 0.9300 .
C19 C20 1.388(10) .
C19 H19 0.9300 .
C20 C21 1.365(10) .
C20 I1 2.096(6) .
C21 C22 1.370(9) .
C21 H21 0.9300 .
C22 H22 0.9300 .
C23 O2 1.235(7) .
C23 O1 1.270(6) .
C23 C24 1.507(8) .
C24 C29 1.381(8) .
C24 C25 1.383(8) .
C25 C26 1.376(9) .
C25 H25 0.9300 .
C26 C27 1.372(10) .
C26 H26 0.9300 .
C27 C28 1.365(11) .
C27 I2 2.098(7) .
C28 C29 1.389(10) .
C28 H28 0.9300 .
C29 H29 0.9300 .
C30 O6 1.247(6) 3_665
C30 O5 1.252(6) .
C30 C31 1.499(7) .
C31 C32 1.378(7) .
C31 C36 1.383(7) .
C32 C33 1.367(9) .
C32 H32 0.9300 .
C33 C34 1.368(9) .
C33 H33 0.9300 .
C34 C35 1.365(8) .
C34 I3 2.101(6) .
C35 C36 1.386(8) .
C35 H35 0.9300 .
C36 H36 0.9300 .
N1 Ce1 2.659(5) .
N2 Ce1 2.714(4) .
N3 Ce1 2.671(4) .
O4 Ce1 2.585(4) .
O3 Ce1 2.627(4) .
O1 Ce1 2.444(4) .
O5 Ce1 2.403(4) .
O6 C30 1.247(6) 3_665
O6 Ce1 2.427(4) .
OW1 Ce1 2.567(4) .
OW1 HW1A 0.73(6) .
OW1 HW1B 1.01(12) .
